data_1520831
loop_
_publ_author_name
'Battle, P.D.'
'Bennett, J.E.'
'Sloan, J.'
'Tilley, R.J.D.'
'Vente, J.F.'

_publ_section_title
;
 A-site cation-vacancy ordering in Sr1-3x/2 Lax Ti O3: a study by HRTEM
;
_journal_name_full 'Journal of Solid State Chemistry'
_journal_page_first 360
_journal_page_last 369
_journal_volume 149
_journal_year 2000
_chemical_formula_sum 'La0.5 O3 Sr0.25 Ti'
_chemical_name_systematic '(Sr0.25 La0.5) (Ti O3)'
_space_group_IT_number 50
_symmetry_space_group_name_Hall '-P 2ab 2b'
_symmetry_space_group_name_H-M 'P b a n :2'
_cell_angle_alpha 90
_cell_angle_beta 90
_cell_angle_gamma 90
_cell_formula_units_Z 4
_cell_length_a 5.4937
_cell_length_b 5.4964
_cell_length_c 7.7676
_cell_volume 234.547
_citation_journal_id_ASTM JSSCBI
_cod_data_source_file Battle_JSSCBI_2000_1735.cif
_cod_data_source_block La0.5O3Sr0.25Ti1
_cod_original_cell_volume 234.5471
_cod_original_formula_sum 'La0.5 O3 Sr0.25 Ti1'
_cod_database_code 1520831

loop_
_symmetry_equiv_pos_as_xyz
x,y,z
-x+1/2,-y+1/2,z
x,-y+1/2,-z
-x+1/2,y,-z
-x,-y,-z
x-1/2,y-1/2,-z
-x,y-1/2,z
x-1/2,-y,z

loop_
_atom_site_label
_atom_site_type_symbol
_atom_site_fract_x
_atom_site_fract_y
_atom_site_fract_z
_atom_site_occupancy
_atom_site_U_iso_or_equiv
La2 La+3 0.25 0.25 0.5 0.434 0.0
Ti1 Ti+4 0.25 0.75 0.246 1 0.0
Sr2 Sr+2 0.25 0.25 0.5 0.217 0.0
La1 La+3 0.25 0.25 0 0.566 0.0
O1 O-2 0 0 0.25 1 0.0
O2 O-2 0.75 0.25 0.5 1 0.0
O3 O-2 0.75 0.25 0 1 0.0
Sr1 Sr+2 0.25 0.25 0 0.283 0.0
